data_4089433
loop_
_publ_author_name
'Despagnet-Ayoub, Emmanuelle'
'Henling, Lawrence M.'
'Labinger, Jay A.'
'Bercaw, John E.'

_publ_section_title
;
 Group 4 Transition-Metal Complexes of an Aniline--Carbene--Phenol Ligand
;
_journal_issue 10
_journal_name_full Organometallics
_journal_page_first 2934
_journal_paper_doi 10.1021/om4001567
_journal_volume 32
_journal_year 2013
_chemical_formula_moiety 'C53 H61 N3 O Zr'
_chemical_formula_sum 'C53 H61 N3 O Zr'
_chemical_formula_weight 847.26
_space_group_crystal_system triclinic
_space_group_IT_number 2
_space_group_name_Hall '-P 1'
_space_group_name_H-M_alt 'P -1'
_atom_sites_solution_hydrogens geom
_atom_sites_solution_primary dual
_audit_creation_date 2012-11-21
_audit_creation_method
;
  Olex2 1.2
  (compiled Nov  5 2012 18:25:38, GUI svn.r4372),
 SHELXL-2012,
 and manual edit
;
_cell_angle_alpha 70.279(3)
_cell_angle_beta 81.233(3)
_cell_angle_gamma 74.687(3)
_cell_formula_units_Z 2
_cell_length_a 10.0034(6)
_cell_length_b 13.0318(8)
_cell_length_c 19.1179(13)
_cell_measurement_reflns_used 9922
_cell_measurement_temperature 100
_cell_measurement_theta_max 28.26
_cell_measurement_theta_min 2.27
_cell_volume 2257.3(3)
_computing_cell_refinement 'SAINT V8.27B (Bruker-AXS, 2007)'
_computing_data_collection 'APEX2 2011.2-3 (Bruker-AXS, 2007)'
_computing_data_reduction 'SAINT V8.27B (Bruker-AXS, 2007)'
_computing_molecular_graphics 'DIAMOND 3 (Crystal Impact, 1999)'
_computing_publication_material
;
O. V. Dolomanov, L. J. Bourhis, R. J. Gildea, J. A. K. Howard and H. Puschmann,
OLEX2: a complete structure solution, refinement and analysis program.
J. Appl. Cryst. (2009). 42, 339-341.
 and SHELXTL (Bruker-AXS, 2007)
;
_computing_structure_refinement 'SHELXL-2012/6 (Sheldrick, 2012)'
_computing_structure_solution 'SHELXT (Sheldrick, 2012)'
_diffrn_ambient_temperature 100
_diffrn_detector_area_resol_mean 8.33
_diffrn_measured_fraction_theta_full 0.995
_diffrn_measured_fraction_theta_max 0.872
_diffrn_measurement_device_type 'Bruker APEX-II CCD'
_diffrn_measurement_method '\f and \w scans'
_diffrn_radiation_monochromator graphite
_diffrn_radiation_type MoK\a
_diffrn_radiation_wavelength 0.71073
_diffrn_reflns_av_R_equivalents 0.0709
_diffrn_reflns_av_unetI/netI 0.0754
_diffrn_reflns_Laue_measured_fraction_full 0.995
_diffrn_reflns_Laue_measured_fraction_max 0.872
_diffrn_reflns_limit_h_max 14
_diffrn_reflns_limit_h_min -14
_diffrn_reflns_limit_k_max 18
_diffrn_reflns_limit_k_min -18
_diffrn_reflns_limit_l_max 27
_diffrn_reflns_limit_l_min -26
_diffrn_reflns_number 69838
_diffrn_reflns_point_group_measured_fraction_full 0.995
_diffrn_reflns_point_group_measured_fraction_max 0.872
_diffrn_reflns_theta_full 25.000
_diffrn_reflns_theta_max 31.081
_diffrn_reflns_theta_min 1.705
_diffrn_source_current 30.0
_diffrn_source_power 1.5
_diffrn_source_target Mo
_diffrn_source_voltage 50.0
_diffrn_standards_number 0
_exptl_absorpt_coefficient_mu 0.284
_exptl_absorpt_correction_T_max 1.0000
_exptl_absorpt_correction_T_min 0.8251
_exptl_absorpt_correction_type multi-scan
_exptl_absorpt_process_details
;
SADABS-2012/1 (Bruker,2012) was used for absorption correction.
wR2(int) was 0.0837 before and 0.0661 after correction.
The Ratio of minimum to maximum transmission is 0.8251.
The \l/2 correction factor is 0.0015.
;
_exptl_crystal_colour yellow
_exptl_crystal_colour_primary yellow
_exptl_crystal_density_diffrn 1.247
_exptl_crystal_description plate
_exptl_crystal_F_000 896
_exptl_crystal_size_max 0.21
_exptl_crystal_size_mid 0.15
_exptl_crystal_size_min 0.08
_refine_diff_density_max 3.049
_refine_diff_density_min -1.320
_refine_diff_density_rms 0.116
_refine_ls_extinction_method none
_refine_ls_goodness_of_fit_ref 1.640
_refine_ls_hydrogen_treatment constr
_refine_ls_matrix_type full
_refine_ls_number_parameters 532
_refine_ls_number_reflns 12640
_refine_ls_number_restraints 0
_refine_ls_restrained_S_all 1.640
_refine_ls_R_factor_all 0.0981
_refine_ls_R_factor_gt 0.0677
_refine_ls_shift/su_max 0.000
_refine_ls_shift/su_mean 0.000
_refine_ls_structure_factor_coef Fsqd
_refine_ls_weighting_details
;
 w=1/[\s^2^(Fo^2^)+(0.0400P)^2^]
 where P=(Fo^2^+2Fc^2^)/3
;
_refine_ls_weighting_scheme calc
_refine_ls_wR_factor_gt 0.1380
_refine_ls_wR_factor_ref 0.1436
_reflns_Friedel_coverage 0.000
_reflns_number_gt 9472
_reflns_number_total 12640
_reflns_threshold_expression 'I > 2\s(I)'
_cod_data_source_file om4001567_si_002.cif
_cod_data_source_block compound7
_cod_depositor_comments
;
The following automatic conversions were performed:

data item '_diffrn_source_target' value 'MO' was changed to 'Mo' in
accordance with the
/home/saulius/struct/COD-crude-data/automatic-downloads/DataCite-retrospective/ACS/depositions/lib/dictionaries/cif_core.dic
dictionary named 'cif_core.dic' version 2.4.2 last updated on
2011-04-26.

Automatic conversion script
Id: cif_fix_values 6909 2019-04-08 15:41:33Z antanas 
;
_cod_database_code 4089433
_olex2_refinement_description
;
1. Fixed Uiso
 At 1.2 times of:
  H25 of C25, H21 of C21, H20 of C20, H19 of C19, H18 of C18, {H2A,H2B} of C2,
   H6 of C6, H8 of C8, {H1A,H1B} of C1, H52 of C52, H53 of C53, H27 of C27, H32
  of C32, {H33A,H33B} of C33, H35 of C35, H36 of C36, H37 of C37, H38 of C38,
  H39 of C39, {H40A,H40B} of C40, H42 of C42, H43 of C43, H44 of C44, H45 of
  C45, H46 of C46, {H47A,H47B} of C47, H49 of C49, H50 of C50, H51 of C51
 At 1.5 times of:
  {H16A,H16B,H16C} of C16, {H15A,H15B,H15C} of C15, {H10A,H10B,H10C} of C10,
  {H11A,H11B,H11C} of C11, {H12A,H12B,H12C} of C12, {H14A,H14B,H14C} of C14,
  {H29A,H29B,H29C} of C29, {H30A,H30B,H30C} of C30, {H31A,H31B,H31C} of C31
2.a Ternary CH refined with riding coordinates:
 C32(H32)
2.b Secondary CH2 refined with riding coordinates:
 C1(H1A,H1B), C2(H2A,H2B), C33(H33A,H33B), C40(H40A,H40B), C47(H47A,H47B)
2.c Aromatic/amide H refined with riding coordinates:
 C6(H6), C8(H8), C18(H18), C19(H19), C20(H20), C21(H21), C25(H25), C27(H27),
 C35(H35), C36(H36), C37(H37), C38(H38), C39(H39), C42(H42), C43(H43), C44(H44),
  C45(H45), C46(H46), C49(H49), C50(H50), C51(H51), C52(H52), C53(H53)
2.d Idealised Me refined as rotating group:
 C10(H10A,H10B,H10C), C11(H11A,H11B,H11C), C12(H12A,H12B,H12C), C14(H14A,H14B,
 H14C), C15(H15A,H15B,H15C), C16(H16A,H16B,H16C), C29(H29A,H29B,H29C), C30(H30A,
 H30B,H30C), C31(H31A,H31B,H31C)
;
_shelx_estimated_absorpt_t_max 0.978
_shelx_estimated_absorpt_t_min 0.943
_shelx_space_group_comment
;
The symmetry employed for this shelxl refinement is uniquely defined
by the following loop, which should always be used as a source of
symmetry information in preference to the above space-group names.
They are only intended as comments.
;
_shelxl_version_number 2012-6

loop_
_space_group_symop_operation_xyz
'x, y, z'
'-x, -y, -z'

loop_
_atom_site_label
_atom_site_type_symbol
_atom_site_fract_x
_atom_site_fract_y
_atom_site_fract_z
_atom_site_U_iso_or_equiv
_atom_site_adp_type
_atom_site_occupancy
_atom_site_site_symmetry_order
_atom_site_calc_flag
_atom_site_refinement_flags_posn
_atom_site_refinement_flags_adp
Zr1 Zr 0.93729(3) 0.55450(2) 0.71713(2) 0.01469(9) Uani 1 1 d . .
O1 O 0.91514(19) 0.39239(15) 0.76091(11) 0.0181(4) Uani 1 1 d . .
N1 N 1.1422(2) 0.42912(18) 0.68591(13) 0.0161(5) Uani 1 1 d . .
N2 N 1.1766(2) 0.56445(18) 0.71947(13) 0.0163(5) Uani 1 1 d . .
N3 N 0.9487(2) 0.63134(19) 0.79684(13) 0.0182(5) Uani 1 1 d . .
C1 C 1.2368(3) 0.4801(2) 0.62417(16) 0.0184(6) Uani 1 1 d . .
H1A H 1.1916 0.5121 0.5765 0.022 Uiso 1 1 calc R U
H1B H 1.3236 0.4246 0.6186 0.022 Uiso 1 1 calc R U
C2 C 1.2657(3) 0.5725(2) 0.64906(16) 0.0177(6) Uani 1 1 d . .
H2A H 1.3650 0.5578 0.6578 0.021 Uiso 1 1 calc R U
H2B H 1.2384 0.6471 0.6117 0.021 Uiso 1 1 calc R U
C3 C 1.1160(3) 0.3213(2) 0.69545(16) 0.0167(6) Uani 1 1 d . .
C4 C 0.9954(3) 0.3035(2) 0.74073(16) 0.0178(6) Uani 1 1 d . .
C5 C 0.9646(3) 0.1976(2) 0.76372(16) 0.0185(6) Uani 1 1 d . .
C6 C 1.0519(3) 0.1181(2) 0.73306(16) 0.0216(6) Uani 1 1 d . .
H6 H 1.0322 0.0461 0.7473 0.026 Uiso 1 1 calc R U
C7 C 1.1663(3) 0.1377(2) 0.68293(16) 0.0195(6) Uani 1 1 d . .
C8 C 1.1992(3) 0.2417(2) 0.66481(16) 0.0188(6) Uani 1 1 d . .
H8 H 1.2776 0.2577 0.6319 0.023 Uiso 1 1 calc R U
C9 C 0.8431(3) 0.1705(2) 0.82069(17) 0.0222(6) Uani 1 1 d . .
C10 C 0.7046(3) 0.2488(3) 0.79314(19) 0.0338(8) Uani 1 1 d . .
H10A H 0.7086 0.3265 0.7843 0.051 Uiso 1 1 calc R U
H10B H 0.6293 0.2300 0.8309 0.051 Uiso 1 1 calc R U
H10C H 0.6873 0.2399 0.7466 0.051 Uiso 1 1 calc R U
C11 C 0.8684(4) 0.1848(3) 0.89367(17) 0.0307(8) Uani 1 1 d . .
H11A H 0.9545 0.1323 0.9130 0.046 Uiso 1 1 calc R U
H11B H 0.7904 0.1694 0.9303 0.046 Uiso 1 1 calc R U
H11C H 0.8765 0.2616 0.8844 0.046 Uiso 1 1 calc R U
C12 C 0.8291(4) 0.0506(3) 0.8370(2) 0.0357(8) Uani 1 1 d . .
H12A H 0.8144 0.0395 0.7908 0.054 Uiso 1 1 calc R U
H12B H 0.7498 0.0372 0.8731 0.054 Uiso 1 1 calc R U
H12C H 0.9141 -0.0019 0.8577 0.054 Uiso 1 1 calc R U
C13 C 1.2585(3) 0.0478(2) 0.64987(18) 0.0247(7) Uani 1 1 d . .
C14 C 1.2709(4) 0.0955(3) 0.56504(19) 0.0354(8) Uani 1 1 d . .
H14A H 1.3088 0.1625 0.5504 0.053 Uiso 1 1 calc R U
H14B H 1.1789 0.1155 0.5459 0.053 Uiso 1 1 calc R U
H14C H 1.3330 0.0393 0.5443 0.053 Uiso 1 1 calc R U
C15 C 1.4008(4) 0.0107(4) 0.6802(3) 0.0638(14) Uani 1 1 d . .
H15A H 1.4431 0.0752 0.6666 0.096 Uiso 1 1 calc R U
H15B H 1.4598 -0.0462 0.6590 0.096 Uiso 1 1 calc R U
H15C H 1.3916 -0.0210 0.7346 0.096 Uiso 1 1 calc R U
C16 C 1.1953(4) -0.0542(3) 0.6684(2) 0.0369(9) Uani 1 1 d . .
H16A H 1.2542 -0.1078 0.6445 0.055 Uiso 1 1 calc R U
H16B H 1.1021 -0.0302 0.6502 0.055 Uiso 1 1 calc R U
H16C H 1.1892 -0.0899 0.7225 0.055 Uiso 1 1 calc R U
C17 C 1.1938(3) 0.6212(2) 0.76940(15) 0.0165(6) Uani 1 1 d . .
C18 C 1.3182(3) 0.6409(2) 0.77845(17) 0.0218(6) Uani 1 1 d . .
H18 H 1.4003 0.6171 0.7504 0.026 Uiso 1 1 calc R U
C19 C 1.3229(3) 0.6957(3) 0.82888(17) 0.0257(7) Uani 1 1 d . .
H19 H 1.4079 0.7094 0.8357 0.031 Uiso 1 1 calc R U
C20 C 1.2021(3) 0.7300(3) 0.86889(17) 0.0271(7) Uani 1 1 d . .
H20 H 1.2049 0.7679 0.9031 0.033 Uiso 1 1 calc R U
C21 C 1.0771(3) 0.7103(3) 0.86022(17) 0.0240(7) Uani 1 1 d . .
H21 H 0.9956 0.7340 0.8888 0.029 Uiso 1 1 calc R U
C22 C 1.0703(3) 0.6558(2) 0.80969(16) 0.0183(6) Uani 1 1 d . .
C23 C 0.8304(3) 0.6553(3) 0.84618(17) 0.0235(7) Uani 1 1 d . .
C24 C 0.7392(3) 0.7622(3) 0.8269(2) 0.0322(8) Uani 1 1 d . .
C25 C 0.6255(3) 0.7828(4) 0.8756(2) 0.0424(10) Uani 1 1 d . .
H25 H 0.5639 0.8546 0.8632 0.051 Uiso 1 1 calc R U
C26 C 0.5986(3) 0.7036(4) 0.9408(2) 0.0466(11) Uani 1 1 d . .
C27 C 0.6889(4) 0.5978(4) 0.9596(2) 0.0419(10) Uani 1 1 d . .
H27 H 0.6706 0.5420 1.0045 0.050 Uiso 1 1 calc R U
C28 C 0.8065(3) 0.5736(3) 0.91238(18) 0.0294(7) Uani 1 1 d . .
C29 C 0.7639(3) 0.8492(3) 0.7553(2) 0.0373(9) Uani 1 1 d . .
H29A H 0.6965 0.9199 0.7533 0.056 Uiso 1 1 calc R U
H29B H 0.7530 0.8249 0.7136 0.056 Uiso 1 1 calc R U
H29C H 0.8582 0.8600 0.7517 0.056 Uiso 1 1 calc R U
C30 C 0.4729(4) 0.7273(5) 0.9938(3) 0.0752(17) Uani 1 1 d . .
H30A H 0.4882 0.7769 1.0191 0.113 Uiso 1 1 calc R U
H30B H 0.4598 0.6567 1.0308 0.113 Uiso 1 1 calc R U
H30C H 0.3900 0.7634 0.9656 0.113 Uiso 1 1 calc R U
C31 C 0.9077(4) 0.4608(3) 0.93400(18) 0.0359(8) Uani 1 1 d . .
H31A H 0.9105 0.4229 0.8972 0.054 Uiso 1 1 calc R U
H31B H 0.8778 0.4151 0.9832 0.054 Uiso 1 1 calc R U
H31C H 1.0006 0.4714 0.9355 0.054 Uiso 1 1 calc R U
C32 C 1.1888(3) 0.4417(2) 0.75275(16) 0.0154(6) Uani 1 1 d . .
H32 H 1.1157 0.4282 0.7946 0.018 Uiso 1 1 calc R U
C33 C 1.3290(3) 0.3682(2) 0.78048(17) 0.0217(6) Uani 1 1 d . .
H33A H 1.3891 0.3495 0.7383 0.026 Uiso 1 1 calc R U
H33B H 1.3752 0.4106 0.7998 0.026 Uiso 1 1 calc R U
C34 C 1.3128(3) 0.2614(2) 0.84112(17) 0.0214(6) Uani 1 1 d . .
C35 C 1.2561(3) 0.2654(3) 0.91112(18) 0.0285(7) Uani 1 1 d . .
H35 H 1.2312 0.3350 0.9210 0.034 Uiso 1 1 calc R U
C36 C 1.2350(4) 0.1690(3) 0.96715(19) 0.0393(9) Uani 1 1 d . .
H36 H 1.1970 0.1726 1.0152 0.047 Uiso 1 1 calc R U
C37 C 1.2694(4) 0.0688(3) 0.9528(2) 0.0475(10) Uani 1 1 d . .
H37 H 1.2551 0.0027 0.9909 0.057 Uiso 1 1 calc R U
C38 C 1.3241(4) 0.0636(3) 0.8837(2) 0.0480(11) Uani 1 1 d . .
H38 H 1.3457 -0.0060 0.8739 0.058 Uiso 1 1 calc R U
C39 C 1.3483(4) 0.1589(3) 0.82775(19) 0.0337(8) Uani 1 1 d . .
H39 H 1.3892 0.1539 0.7804 0.040 Uiso 1 1 calc R U
C40 C 0.9277(3) 0.6667(2) 0.59625(17) 0.0237(7) Uani 1 1 d . .
H40A H 0.9012 0.6207 0.5711 0.028 Uiso 1 1 calc R U
H40B H 0.8436 0.7266 0.5980 0.028 Uiso 1 1 calc R U
C41 C 1.0221(3) 0.7274(2) 0.53866(16) 0.0200(6) Uani 1 1 d . .
C42 C 1.0562(3) 0.8216(2) 0.54507(18) 0.0238(7) Uani 1 1 d . .
H42 H 1.0205 0.8451 0.5875 0.029 Uiso 1 1 calc R U
C43 C 1.1404(3) 0.8807(3) 0.49131(19) 0.0290(7) Uani 1 1 d . .
H43 H 1.1614 0.9442 0.4971 0.035 Uiso 1 1 calc R U
C44 C 1.1945(3) 0.8480(3) 0.42891(19) 0.0329(8) Uani 1 1 d . .
H44 H 1.2525 0.8886 0.3919 0.039 Uiso 1 1 calc R U
C45 C 1.1629(3) 0.7555(3) 0.42139(18) 0.0307(8) Uani 1 1 d . .
H45 H 1.2001 0.7322 0.3790 0.037 Uiso 1 1 calc R U
C46 C 1.0776(3) 0.6963(2) 0.47500(17) 0.0243(7) Uani 1 1 d . .
H46 H 1.0564 0.6334 0.4684 0.029 Uiso 1 1 calc R U
C47 C 0.6958(3) 0.6008(2) 0.72348(16) 0.0196(6) Uani 1 1 d . .
H47A H 0.6614 0.5423 0.7652 0.024 Uiso 1 1 calc R U
H47B H 0.6630 0.6722 0.7352 0.024 Uiso 1 1 calc R U
C48 C 0.6338(3) 0.6128(2) 0.65526(16) 0.0167(6) Uani 1 1 d . .
C49 C 0.5554(3) 0.7165(2) 0.61361(16) 0.0198(6) Uani 1 1 d . .
H49 H 0.5380 0.7785 0.6319 0.024 Uiso 1 1 calc R U
C50 C 0.5029(3) 0.7316(3) 0.54755(17) 0.0242(7) Uani 1 1 d . .
H50 H 0.4495 0.8028 0.5215 0.029 Uiso 1 1 calc R U
C51 C 0.5277(3) 0.6433(3) 0.51895(17) 0.0253(7) Uani 1 1 d . .
H51 H 0.4925 0.6534 0.4731 0.030 Uiso 1 1 calc R U
C52 C 0.6051(3) 0.5398(3) 0.55859(18) 0.0260(7) Uani 1 1 d . .
H52 H 0.6239 0.4787 0.5393 0.031 Uiso 1 1 calc R U
C53 C 0.6549(3) 0.5247(2) 0.62554(17) 0.0216(6) Uani 1 1 d . .
H53 H 0.7050 0.4525 0.6523 0.026 Uiso 1 1 calc R U

loop_
_atom_site_aniso_label
_atom_site_aniso_U_11
_atom_site_aniso_U_22
_atom_site_aniso_U_33
_atom_site_aniso_U_23
_atom_site_aniso_U_13
_atom_site_aniso_U_12
Zr1 0.01227(13) 0.00837(13) 0.02526(16) -0.00876(11) 0.00013(10) -0.00163(9)
O1 0.0158(10) 0.0085(10) 0.0315(12) -0.0105(9) 0.0037(8) -0.0026(7)
N1 0.0131(11) 0.0110(11) 0.0243(13) -0.0071(10) 0.0028(9) -0.0032(9)
N2 0.0176(12) 0.0076(11) 0.0234(13) -0.0051(10) 0.0001(9) -0.0030(9)
N3 0.0148(12) 0.0159(12) 0.0273(14) -0.0125(10) 0.0001(10) -0.0022(9)
C1 0.0179(14) 0.0132(14) 0.0236(16) -0.0060(12) 0.0035(11) -0.0051(11)
C2 0.0141(13) 0.0119(14) 0.0259(16) -0.0046(12) 0.0009(11) -0.0040(10)
C3 0.0156(14) 0.0086(13) 0.0261(16) -0.0065(12) -0.0017(11) -0.0013(10)
C4 0.0178(14) 0.0120(14) 0.0254(16) -0.0091(12) -0.0009(11) -0.0024(11)
C5 0.0200(14) 0.0112(14) 0.0256(16) -0.0072(12) -0.0014(12) -0.0041(11)
C6 0.0289(16) 0.0073(13) 0.0284(17) -0.0065(12) -0.0017(13) -0.0026(11)
C7 0.0204(15) 0.0128(14) 0.0266(16) -0.0091(12) -0.0039(12) -0.0010(11)
C8 0.0160(14) 0.0130(14) 0.0285(16) -0.0096(12) 0.0019(12) -0.0029(11)
C9 0.0263(16) 0.0140(15) 0.0299(17) -0.0093(13) 0.0041(13) -0.0105(12)
C10 0.0250(17) 0.036(2) 0.039(2) -0.0086(16) 0.0047(15) -0.0132(15)
C11 0.042(2) 0.0236(18) 0.0301(18) -0.0106(14) 0.0062(15) -0.0153(15)
C12 0.047(2) 0.0221(18) 0.045(2) -0.0150(16) 0.0124(17) -0.0223(16)
C13 0.0237(16) 0.0144(15) 0.0382(19) -0.0158(14) -0.0027(13) 0.0026(12)
C14 0.044(2) 0.0189(17) 0.045(2) -0.0188(16) 0.0140(16) -0.0082(15)
C15 0.047(3) 0.058(3) 0.105(4) -0.067(3) -0.034(2) 0.029(2)
C16 0.056(2) 0.0108(16) 0.042(2) -0.0147(15) 0.0094(17) -0.0045(15)
C17 0.0177(14) 0.0109(13) 0.0215(15) -0.0041(11) -0.0014(11) -0.0055(10)
C18 0.0187(15) 0.0152(15) 0.0299(17) -0.0051(13) -0.0003(12) -0.0047(11)
C19 0.0233(16) 0.0251(17) 0.0347(18) -0.0101(14) -0.0061(13) -0.0122(13)
C20 0.0302(18) 0.0276(18) 0.0298(18) -0.0123(14) -0.0039(14) -0.0117(14)
C21 0.0228(16) 0.0246(17) 0.0305(18) -0.0153(14) -0.0007(13) -0.0073(12)
C22 0.0173(14) 0.0125(14) 0.0267(16) -0.0067(12) -0.0044(12) -0.0036(11)
C23 0.0152(15) 0.0332(18) 0.0332(18) -0.0252(15) 0.0001(12) -0.0054(12)
C24 0.0202(16) 0.040(2) 0.051(2) -0.0376(18) -0.0074(15) 0.0008(14)
C25 0.0194(17) 0.065(3) 0.060(3) -0.050(2) -0.0060(17) 0.0047(16)
C26 0.0160(17) 0.088(3) 0.057(3) -0.056(3) 0.0012(16) -0.0046(18)
C27 0.034(2) 0.075(3) 0.033(2) -0.032(2) 0.0085(16) -0.027(2)
C28 0.0245(17) 0.042(2) 0.0333(19) -0.0241(16) 0.0021(14) -0.0133(14)
C29 0.0319(19) 0.0212(18) 0.067(3) -0.0272(18) -0.0141(17) 0.0041(14)
C30 0.026(2) 0.154(5) 0.069(3) -0.080(4) 0.011(2) -0.010(3)
C31 0.050(2) 0.037(2) 0.0265(18) -0.0113(16) 0.0047(16) -0.0220(17)
C32 0.0148(13) 0.0064(13) 0.0250(15) -0.0059(11) 0.0018(11) -0.0032(10)
C33 0.0158(14) 0.0148(15) 0.0323(17) -0.0059(13) -0.0019(12) -0.0016(11)
C34 0.0214(15) 0.0150(15) 0.0274(17) -0.0057(13) -0.0078(12) -0.0011(11)
C35 0.0332(18) 0.0192(16) 0.0323(19) -0.0078(14) -0.0058(14) -0.0028(13)
C36 0.054(2) 0.036(2) 0.0247(19) -0.0037(16) -0.0017(16) -0.0132(18)
C37 0.073(3) 0.022(2) 0.039(2) 0.0064(17) -0.007(2) -0.0143(19)
C38 0.078(3) 0.0110(17) 0.051(3) -0.0071(17) -0.012(2) -0.0018(17)
C39 0.049(2) 0.0168(17) 0.0314(19) -0.0089(14) -0.0038(16) 0.0022(14)
C40 0.0219(16) 0.0190(16) 0.0307(17) -0.0074(13) -0.0033(13) -0.0053(12)
C41 0.0160(14) 0.0155(15) 0.0275(16) -0.0049(13) -0.0070(12) -0.0011(11)
C42 0.0244(16) 0.0158(15) 0.0322(18) -0.0104(13) -0.0065(13) 0.0002(12)
C43 0.0239(17) 0.0152(16) 0.047(2) -0.0064(15) -0.0092(15) -0.0039(12)
C44 0.0257(17) 0.0224(18) 0.039(2) 0.0049(15) -0.0007(15) -0.0067(13)
C45 0.0307(18) 0.0281(19) 0.0250(18) -0.0052(14) -0.0011(14) 0.0029(14)
C46 0.0312(17) 0.0144(15) 0.0282(17) -0.0082(13) -0.0060(13) -0.0025(12)
C47 0.0172(14) 0.0133(14) 0.0308(17) -0.0119(13) 0.0011(12) -0.0026(11)
C48 0.0106(13) 0.0136(14) 0.0293(16) -0.0117(12) 0.0025(11) -0.0038(10)
C49 0.0165(14) 0.0125(14) 0.0328(17) -0.0111(13) 0.0008(12) -0.0034(11)
C50 0.0190(15) 0.0197(16) 0.0307(18) -0.0040(13) -0.0004(13) -0.0046(12)
C51 0.0207(16) 0.0332(19) 0.0260(17) -0.0118(14) 0.0015(12) -0.0110(13)
C52 0.0242(16) 0.0257(17) 0.0359(19) -0.0205(15) 0.0064(13) -0.0091(13)
C53 0.0168(14) 0.0163(15) 0.0350(18) -0.0139(13) 0.0013(12) -0.0032(11)

loop_
_atom_type_symbol
_atom_type_description
_atom_type_scat_dispersion_real
_atom_type_scat_dispersion_imag
_atom_type_scat_source
C C 0.0033 0.0016 'International Tables Vol C Tables 4.2.6.8 and 6.1.1.4'
H H 0.0000 0.0000 'International Tables Vol C Tables 4.2.6.8 and 6.1.1.4'
N N 0.0061 0.0033 'International Tables Vol C Tables 4.2.6.8 and 6.1.1.4'
O O 0.0106 0.0060 'International Tables Vol C Tables 4.2.6.8 and 6.1.1.4'
Zr Zr -2.9673 0.5597 'International Tables Vol C Tables 4.2.6.8 and 6.1.1.4'

loop_
_geom_angle_atom_site_label_1
_geom_angle_atom_site_label_2
_geom_angle_atom_site_label_3
_geom_angle
O1 Zr1 N1 69.84(7)
O1 Zr1 N2 111.10(7)
O1 Zr1 N3 114.89(8)
O1 Zr1 C40 128.42(10)
O1 Zr1 C47 84.64(9)
N1 Zr1 N2 53.81(7)
N3 Zr1 N1 118.16(8)
N3 Zr1 N2 70.22(8)
N3 Zr1 C40 116.32(10)
N3 Zr1 C47 93.66(9)
C40 Zr1 N1 91.12(9)
C40 Zr1 N2 91.49(9)
C40 Zr1 C47 86.50(10)
C47 Zr1 N1 145.16(9)
C47 Zr1 N2 160.88(9)
C4 O1 Zr1 125.70(17)
C1 N1 Zr1 116.28(16)
C1 N1 C32 103.4(2)
C3 N1 Zr1 111.42(16)
C3 N1 C1 121.6(2)
C3 N1 C32 115.7(2)
C32 N1 Zr1 80.88(14)
C2 N2 Zr1 116.93(16)
C2 N2 C32 102.5(2)
C17 N2 Zr1 113.92(16)
C17 N2 C2 120.4(2)
C17 N2 C32 115.6(2)
C32 N2 Zr1 79.57(13)
C22 N3 Zr1 124.64(18)
C22 N3 C23 114.9(2)
C23 N3 Zr1 120.34(18)
N1 C1 H1A 111.2
N1 C1 H1B 111.2
N1 C1 C2 102.8(2)
H1A C1 H1B 109.1
C2 C1 H1A 111.2
C2 C1 H1B 111.2
N2 C2 C1 102.4(2)
N2 C2 H2A 111.3
N2 C2 H2B 111.3
C1 C2 H2A 111.3
C1 C2 H2B 111.3
H2A C2 H2B 109.2
C4 C3 N1 112.5(2)
C8 C3 N1 125.3(2)
C8 C3 C4 122.2(3)
O1 C4 C3 116.4(2)
O1 C4 C5 123.8(2)
C3 C4 C5 119.7(2)
C4 C5 C9 121.4(2)
C6 C5 C4 116.4(3)
C6 C5 C9 122.1(2)
C5 C6 H6 117.9
C7 C6 C5 124.2(3)
C7 C6 H6 117.9
C6 C7 C8 117.8(3)
C6 C7 C13 122.3(3)
C8 C7 C13 119.8(3)
C3 C8 C7 119.1(3)
C3 C8 H8 120.4
C7 C8 H8 120.4
C5 C9 C11 108.6(2)
C10 C9 C5 111.4(2)
C10 C9 C11 108.9(3)
C12 C9 C5 112.2(2)
C12 C9 C10 107.4(3)
C12 C9 C11 108.3(3)
C9 C10 H10A 109.5
C9 C10 H10B 109.5
C9 C10 H10C 109.5
H10A C10 H10B 109.5
H10A C10 H10C 109.5
H10B C10 H10C 109.5
C9 C11 H11A 109.5
C9 C11 H11B 109.5
C9 C11 H11C 109.5
H11A C11 H11B 109.5
H11A C11 H11C 109.5
H11B C11 H11C 109.5
C9 C12 H12A 109.5
C9 C12 H12B 109.5
C9 C12 H12C 109.5
H12A C12 H12B 109.5
H12A C12 H12C 109.5
H12B C12 H12C 109.5
C14 C13 C7 109.7(2)
C14 C13 C16 106.5(3)
C15 C13 C7 109.3(3)
C15 C13 C14 110.2(3)
C15 C13 C16 109.3(3)
C16 C13 C7 111.8(3)
C13 C14 H14A 109.5
C13 C14 H14B 109.5
C13 C14 H14C 109.5
H14A C14 H14B 109.5
H14A C14 H14C 109.5
H14B C14 H14C 109.5
C13 C15 H15A 109.5
C13 C15 H15B 109.5
C13 C15 H15C 109.5
H15A C15 H15B 109.5
H15A C15 H15C 109.5
H15B C15 H15C 109.5
C13 C16 H16A 109.5
C13 C16 H16B 109.5
C13 C16 H16C 109.5
H16A C16 H16B 109.5
H16A C16 H16C 109.5
H16B C16 H16C 109.5
C18 C17 N2 124.7(3)
C18 C17 C22 121.6(3)
C22 C17 N2 113.6(2)
C17 C18 H18 120.1
C17 C18 C19 119.8(3)
C19 C18 H18 120.1
C18 C19 H19 120.4
C20 C19 C18 119.1(3)
C20 C19 H19 120.4
C19 C20 H20 119.3
C19 C20 C21 121.4(3)
C21 C20 H20 119.3
C20 C21 H21 119.9
C20 C21 C22 120.3(3)
C22 C21 H21 119.9
C17 C22 N3 117.4(2)
C21 C22 N3 124.8(3)
C21 C22 C17 117.8(3)
C24 C23 N3 119.5(3)
C28 C23 N3 119.9(3)
C28 C23 C24 120.6(3)
C23 C24 C29 120.5(3)
C25 C24 C23 118.2(4)
C25 C24 C29 121.3(3)
C24 C25 H25 118.8
C26 C25 C24 122.5(4)
C26 C25 H25 118.8
C25 C26 C27 119.2(3)
C25 C26 C30 121.9(4)
C27 C26 C30 118.9(4)
C26 C27 H27 119.8
C26 C27 C28 120.4(4)
C28 C27 H27 119.8
C23 C28 C27 119.1(3)
C23 C28 C31 120.3(3)
C27 C28 C31 120.6(3)
C24 C29 H29A 109.5
C24 C29 H29B 109.5
C24 C29 H29C 109.5
H29A C29 H29B 109.5
H29A C29 H29C 109.5
H29B C29 H29C 109.5
C26 C30 H30A 109.5
C26 C30 H30B 109.5
C26 C30 H30C 109.5
H30A C30 H30B 109.5
H30A C30 H30C 109.5
H30B C30 H30C 109.5
C28 C31 H31A 109.5
C28 C31 H31B 109.5
C28 C31 H31C 109.5
H31A C31 H31B 109.5
H31A C31 H31C 109.5
H31B C31 H31C 109.5
N1 C32 H32 108.8
N1 C32 C33 117.1(2)
N2 C32 N1 94.37(19)
N2 C32 H32 108.8
N2 C32 C33 118.1(2)
C33 C32 H32 108.8
C32 C33 H33A 109.3
C32 C33 H33B 109.3
H33A C33 H33B 107.9
C34 C33 C32 111.8(2)
C34 C33 H33A 109.3
C34 C33 H33B 109.3
C35 C34 C33 119.7(3)
C35 C34 C39 118.7(3)
C39 C34 C33 121.6(3)
C34 C35 H35 119.5
C34 C35 C36 120.9(3)
C36 C35 H35 119.5
C35 C36 H36 120.2
C37 C36 C35 119.6(3)
C37 C36 H36 120.2
C36 C37 H37 119.9
C38 C37 C36 120.2(3)
C38 C37 H37 119.9
C37 C38 H38 119.7
C37 C38 C39 120.7(3)
C39 C38 H38 119.7
C34 C39 C38 119.9(3)
C34 C39 H39 120.1
C38 C39 H39 120.1
Zr1 C40 H40A 102.9
Zr1 C40 H40B 102.9
H40A C40 H40B 105.1
C41 C40 Zr1 136.9(2)
C41 C40 H40A 102.9
C41 C40 H40B 102.9
C42 C41 C40 120.8(3)
C46 C41 C40 122.4(3)
C46 C41 C42 116.7(3)
C41 C42 H42 119.2
C43 C42 C41 121.7(3)
C43 C42 H42 119.2
C42 C43 H43 119.8
C42 C43 C44 120.4(3)
C44 C43 H43 119.8
C43 C44 H44 120.5
C45 C44 C43 119.1(3)
C45 C44 H44 120.5
C44 C45 H45 119.6
C44 C45 C46 120.7(3)
C46 C45 H45 119.6
C41 C46 H46 119.3
C45 C46 C41 121.3(3)
C45 C46 H46 119.3
Zr1 C47 H47A 108.5
Zr1 C47 H47B 108.5
H47A C47 H47B 107.5
C48 C47 Zr1 115.00(18)
C48 C47 H47A 108.5
C48 C47 H47B 108.5
C49 C48 C47 121.4(3)
C53 C48 C47 122.7(3)
C53 C48 C49 115.9(3)
C48 C49 H49 118.7
C50 C49 C48 122.6(3)
C50 C49 H49 118.7
C49 C50 H50 119.9
C49 C50 C51 120.1(3)
C51 C50 H50 119.9
C50 C51 H51 120.6
C50 C51 C52 118.7(3)
C52 C51 H51 120.6
C51 C52 H52 119.6
C53 C52 C51 120.7(3)
C53 C52 H52 119.6
C48 C53 H53 119.1
C52 C53 C48 121.9(3)
C52 C53 H53 119.1

loop_
_geom_bond_atom_site_label_1
_geom_bond_atom_site_label_2
_geom_bond_distance
Zr1 O1 2.0518(18)
Zr1 N1 2.397(2)
Zr1 N2 2.439(2)
Zr1 N3 2.117(2)
Zr1 C40 2.281(3)
Zr1 C47 2.324(3)
O1 C4 1.361(3)
N1 C1 1.481(3)
N1 C3 1.444(3)
N1 C32 1.497(4)
N2 C2 1.485(3)
N2 C17 1.443(4)
N2 C32 1.487(3)
N3 C22 1.411(3)
N3 C23 1.432(4)
C1 H1A 0.9900
C1 H1B 0.9900
C1 C2 1.539(4)
C2 H2A 0.9900
C2 H2B 0.9900
C3 C4 1.397(4)
C3 C8 1.385(4)
C4 C5 1.402(4)
C5 C6 1.399(4)
C5 C9 1.534(4)
C6 H6 0.9500
C6 C7 1.396(4)
C7 C8 1.396(4)
C7 C13 1.541(4)
C8 H8 0.9500
C9 C10 1.533(4)
C9 C11 1.534(4)
C9 C12 1.527(4)
C10 H10A 0.9800
C10 H10B 0.9800
C10 H10C 0.9800
C11 H11A 0.9800
C11 H11B 0.9800
C11 H11C 0.9800
C12 H12A 0.9800
C12 H12B 0.9800
C12 H12C 0.9800
C13 C14 1.527(5)
C13 C15 1.515(5)
C13 C16 1.533(4)
C14 H14A 0.9800
C14 H14B 0.9800
C14 H14C 0.9800
C15 H15A 0.9800
C15 H15B 0.9800
C15 H15C 0.9800
C16 H16A 0.9800
C16 H16B 0.9800
C16 H16C 0.9800
C17 C18 1.381(4)
C17 C22 1.405(4)
C18 H18 0.9500
C18 C19 1.393(4)
C19 H19 0.9500
C19 C20 1.381(4)
C20 H20 0.9500
C20 C21 1.386(4)
C21 H21 0.9500
C21 C22 1.396(4)
C23 C24 1.412(4)
C23 C28 1.387(5)
C24 C25 1.384(5)
C24 C29 1.490(5)
C25 H25 0.9500
C25 C26 1.366(6)
C26 C27 1.397(6)
C26 C30 1.523(5)
C27 H27 0.9500
C27 C28 1.403(5)
C28 C31 1.513(5)
C29 H29A 0.9800
C29 H29B 0.9800
C29 H29C 0.9800
C30 H30A 0.9800
C30 H30B 0.9800
C30 H30C 0.9800
C31 H31A 0.9800
C31 H31B 0.9800
C31 H31C 0.9800
C32 H32 1.0000
C32 C33 1.530(4)
C33 H33A 0.9900
C33 H33B 0.9900
C33 C34 1.511(4)
C34 C35 1.384(4)
C34 C39 1.388(4)
C35 H35 0.9500
C35 C36 1.390(5)
C36 H36 0.9500
C36 C37 1.370(5)
C37 H37 0.9500
C37 C38 1.367(5)
C38 H38 0.9500
C38 C39 1.389(5)
C39 H39 0.9500
C40 H40A 0.9900
C40 H40B 0.9900
C40 C41 1.489(4)
C41 C42 1.405(4)
C41 C46 1.400(4)
C42 H42 0.9500
C42 C43 1.380(4)
C43 H43 0.9500
C43 C44 1.387(5)
C44 H44 0.9500
C44 C45 1.379(5)
C45 H45 0.9500
C45 C46 1.386(4)
C46 H46 0.9500
C47 H47A 0.9900
C47 H47B 0.9900
C47 C48 1.473(4)
C48 C49 1.407(4)
C48 C53 1.400(4)
C49 H49 0.9500
C49 C50 1.374(4)
C50 H50 0.9500
C50 C51 1.384(4)
C51 H51 0.9500
C51 C52 1.390(4)
C52 H52 0.9500
C52 C53 1.378(4)
C53 H53 0.9500

loop_
_geom_hbond_atom_site_label_D
_geom_hbond_atom_site_label_H
_geom_hbond_atom_site_label_A
_geom_hbond_distance_DH
_geom_hbond_distance_HA
_geom_hbond_distance_DA
_geom_hbond_angle_DHA
C32 H32 O1 1.00 2.40 2.943(3) 113.6
